data_4075027
loop_
_publ_author_name
'Phillips, Andrew D.'
'Bola\~no, Sandra'
'Bosquain, Sylvain S.'
'Daran, Jean-Claude'
'Malacea, Raluca'
'Peruzzini, Maurizio'
'Poli, Rinaldo'
'Gonsalvi, Luca'

_publ_section_title
;
 A New Class of Rhodium(I) \k1-Pand \k2-P,NComplexes with Rigid PTN(R)
 Ligands (PTN = 7-Phospha-3-methyl-1,3,5-triazabicyclo[3.3.1]nonane)
;
_journal_issue 9
_journal_name_full Organometallics
_journal_page_first 2189
_journal_paper_doi 10.1021/om051099r
_journal_volume 25
_journal_year 2006
_chemical_compound_source 'synthesis as described'
_chemical_formula_moiety 'C8 H16 I N3 O P Rh'
_chemical_formula_sum 'C8 H16 I N3 O P Rh'
_chemical_formula_weight 431.02
_chemical_name_common RhIPTN(Me)CO
_chemical_name_systematic
;
 ?
;
_space_group_IT_number 61
_symmetry_cell_setting orthorhombic
_symmetry_Int_Tables_number 61
_symmetry_space_group_name_Hall '-P 2ac 2ab'
_symmetry_space_group_name_H-M 'P b c a'
_atom_sites_solution_hydrogens geom
_atom_sites_solution_primary direct
_atom_sites_solution_secondary difmap
_audit_creation_method SHELXL-97
_cell_angle_alpha 90.00
_cell_angle_beta 90.00
_cell_angle_gamma 90.00
_cell_formula_units_Z 8
_cell_length_a 12.5944(12)
_cell_length_b 12.1571(9)
_cell_length_c 17.0443(14)
_cell_measurement_reflns_used 2500
_cell_measurement_temperature 73(2)
_cell_measurement_theta_max 31.4590
_cell_measurement_theta_min 3.9249
_cell_volume 2609.7(4)
_computing_cell_refinement
;
CrysAlis RED, Oxford Diffraction Ltd.,
Version 1.171.pre23_10 beta (release 21.06.2004 CrysAlis171 .NET)
(compiled Jun 21 2004,12:00:08)
;
_computing_data_collection
;
CrysAlis CCD, Oxford Diffraction Ltd.,
Version 1.171.pre23_10 beta (release 21.06.2004 CrysAlis171 .NET)
(compiled Jun 21 2004,12:00:08)
;
_computing_data_reduction
;
CrysAlis RED, Oxford Diffraction Ltd.,
Version 1.171.pre23_10 beta (release 21.06.2004 CrysAlis171 .NET)
(compiled Jun 21 2004,12:00:08)
;
_computing_molecular_graphics 'ORTEPIII for Windows (Farrugia, 1997)'
_computing_publication_material 'WINGX (Farrugia, 1999)'
_computing_structure_refinement 'SHELXL-97 (Sheldrick, 1997)'
_computing_structure_solution 'SHELXS-97 (Sheldrick, 1997)'
_diffrn_ambient_temperature 73(2)
_diffrn_detector_area_resol_mean 16.4547
_diffrn_measured_fraction_theta_full 0.984
_diffrn_measured_fraction_theta_max 0.984
_diffrn_measurement_details
;
  1 omega -103.53   47.47   1.0000   10.0000
omega____ theta____ kappa____ phi______ omega'___ theta'___ frames
    -      -28.0000    0.0000   90.0000    0.0000    0.0000 151

;
_diffrn_measurement_device_type 'Oxford-Diffraction XCALIBUR'
_diffrn_measurement_method \w-\f
_diffrn_orient_matrix_UB_11 0.0406803436
_diffrn_orient_matrix_UB_12 -0.0092238758
_diffrn_orient_matrix_UB_13 -0.0290630593
_diffrn_orient_matrix_UB_21 -0.0100977963
_diffrn_orient_matrix_UB_22 0.0510245482
_diffrn_orient_matrix_UB_23 -0.0161050719
_diffrn_orient_matrix_UB_31 0.0405863142
_diffrn_orient_matrix_UB_32 0.0219822656
_diffrn_orient_matrix_UB_33 0.0250556123
_diffrn_radiation_monochromator graphite
_diffrn_radiation_source 'fine-focus sealed tube'
_diffrn_radiation_type MoK\a
_diffrn_radiation_wavelength 0.71073
_diffrn_reflns_av_R_equivalents 0.0244
_diffrn_reflns_av_sigmaI/netI 0.0297
_diffrn_reflns_limit_h_max 15
_diffrn_reflns_limit_h_min -16
_diffrn_reflns_limit_k_max 15
_diffrn_reflns_limit_k_min -6
_diffrn_reflns_limit_l_max 22
_diffrn_reflns_limit_l_min -9
_diffrn_reflns_number 6852
_diffrn_reflns_theta_full 27.50
_diffrn_reflns_theta_max 27.50
_diffrn_reflns_theta_min 4.28
_diffrn_standards_decay_% 0
_diffrn_standards_interval_count 0
_diffrn_standards_interval_time 0
_diffrn_standards_number 0
_exptl_absorpt_coefficient_mu 3.778
_exptl_absorpt_correction_T_max 0.9455
_exptl_absorpt_correction_T_min 0.8636
_exptl_absorpt_correction_type multi-scan
_exptl_absorpt_process_details
;
[c.f. r.h. blessing, acta cryst. (1995), a51, 33-38]
;
_exptl_crystal_colour yellow
_exptl_crystal_density_diffrn 2.194
_exptl_crystal_density_method 'not measured'
_exptl_crystal_description prism
_exptl_crystal_F_000 1648
_exptl_crystal_size_max 0.04
_exptl_crystal_size_mid 0.03
_exptl_crystal_size_min 0.02
_refine_diff_density_max 1.021
_refine_diff_density_min -0.732
_refine_diff_density_rms 0.130
_refine_ls_extinction_method none
_refine_ls_goodness_of_fit_ref 1.082
_refine_ls_hydrogen_treatment constr
_refine_ls_matrix_type full
_refine_ls_number_parameters 138
_refine_ls_number_reflns 2952
_refine_ls_number_restraints 0
_refine_ls_restrained_S_all 1.082
_refine_ls_R_factor_all 0.0452
_refine_ls_R_factor_gt 0.0344
_refine_ls_shift/su_max 0.001
_refine_ls_shift/su_mean 0.000
_refine_ls_structure_factor_coef Fsqd
_refine_ls_weighting_details 'calc w=1/[\s^2^(Fo^2^)+(0.0435P)^2^+0.0000P] where P=(Fo^2^+2Fc^2^)/3'
_refine_ls_weighting_scheme calc
_refine_ls_wR_factor_gt 0.0787
_refine_ls_wR_factor_ref 0.0840
_reflns_number_gt 2446
_reflns_number_total 2952
_reflns_threshold_expression I>2/s(I)
_cod_data_source_file om051099rsi20051229_074424.cif
_cod_data_source_block adp147
_cod_database_code 4075027

loop_
_symmetry_equiv_pos_as_xyz
'x, y, z'
'-x+1/2, -y, z+1/2'
'-x, y+1/2, -z+1/2'
'x+1/2, -y+1/2, -z'
'-x, -y, -z'
'x-1/2, y, -z-1/2'
'x, -y-1/2, z-1/2'
'-x-1/2, y-1/2, z'

loop_
_atom_site_label
_atom_site_type_symbol
_atom_site_fract_x
_atom_site_fract_y
_atom_site_fract_z
_atom_site_U_iso_or_equiv
_atom_site_adp_type
_atom_site_occupancy
_atom_site_symmetry_multiplicity
_atom_site_calc_flag
_atom_site_refinement_flags
C1 C 0.6034(4) 0.3519(4) 0.4706(3) 0.0352(10) Uani 1 1 d .
C2 C 0.7886(4) 0.5382(4) 0.4582(3) 0.0425(12) Uani 1 1 d .
H2A H 0.7339 0.5766 0.4278 0.064 Uiso 1 1 calc R
H2B H 0.8095 0.4708 0.4306 0.064 Uiso 1 1 calc R
H2C H 0.8506 0.5860 0.4643 0.064 Uiso 1 1 calc R
C3 C 0.6992(4) 0.6354(4) 0.5986(3) 0.0356(10) Uani 1 1 d .
H3A H 0.7537 0.6913 0.5860 0.043 Uiso 1 1 calc R
H3B H 0.6307 0.6605 0.5765 0.043 Uiso 1 1 calc R
C4 C 0.8503(3) 0.4682(4) 0.6172(3) 0.0323(10) Uani 1 1 d .
H4A H 0.8733 0.3918 0.6065 0.039 Uiso 1 1 calc R
H4B H 0.9105 0.5179 0.6054 0.039 Uiso 1 1 calc R
C5 C 0.7909(4) 0.5926(4) 0.7188(3) 0.0382(11) Uani 1 1 d .
H5A H 0.7863 0.6005 0.7765 0.046 Uiso 1 1 calc R
H5B H 0.8471 0.6430 0.6998 0.046 Uiso 1 1 calc R
C6 C 0.6063(4) 0.5510(4) 0.7114(3) 0.0347(10) Uani 1 1 d .
H6A H 0.5394 0.5700 0.6841 0.042 Uiso 1 1 calc R
H6B H 0.5951 0.5640 0.7682 0.042 Uiso 1 1 calc R
C7 C 0.7397(4) 0.4046(3) 0.7273(2) 0.0318(10) Uani 1 1 d .
H7A H 0.7396 0.4058 0.7853 0.038 Uiso 1 1 calc R
H7B H 0.7587 0.3292 0.7106 0.038 Uiso 1 1 calc R
C8 C 0.5554(4) 0.3699(4) 0.7522(2) 0.0356(10) Uani 1 1 d .
H8A H 0.5669 0.2905 0.7471 0.053 Uiso 1 1 calc R
H8B H 0.4818 0.3876 0.7383 0.053 Uiso 1 1 calc R
H8C H 0.5691 0.3924 0.8065 0.053 Uiso 1 1 calc R
N1 N 0.8208(3) 0.4791(3) 0.6997(2) 0.0342(8) Uani 1 1 d .
N2 N 0.6895(3) 0.6248(3) 0.6840(2) 0.0347(9) Uani 1 1 d .
N3 N 0.6286(3) 0.4293(3) 0.69898(19) 0.0270(8) Uani 1 1 d .
O1 O 0.6022(3) 0.3311(3) 0.40551(19) 0.0521(10) Uani 1 1 d .
P1 P 0.73645(9) 0.50314(9) 0.55389(6) 0.0274(2) Uani 1 1 d .
Rh1 Rh 0.60783(3) 0.38324(3) 0.573961(18) 0.02446(11) Uani 1 1 d .
I1 I 0.44572(3) 0.23850(3) 0.59084(2) 0.04171(12) Uani 1 1 d .

loop_
_atom_site_aniso_label
_atom_site_aniso_U_11
_atom_site_aniso_U_22
_atom_site_aniso_U_33
_atom_site_aniso_U_23
_atom_site_aniso_U_13
_atom_site_aniso_U_12
C1 0.033(3) 0.037(2) 0.036(2) 0.001(2) -0.006(2) 0.0009(19)
C2 0.051(3) 0.037(3) 0.040(3) 0.003(2) 0.013(2) 0.007(2)
C3 0.045(3) 0.027(2) 0.035(2) 0.001(2) -0.001(2) 0.0030(19)
C4 0.029(2) 0.028(2) 0.040(2) 0.000(2) -0.0034(19) -0.0026(17)
C5 0.044(3) 0.030(2) 0.041(3) -0.009(2) -0.013(2) -0.004(2)
C6 0.041(3) 0.034(2) 0.029(2) -0.005(2) 0.003(2) 0.012(2)
C7 0.036(3) 0.031(2) 0.029(2) -0.0013(18) -0.0058(18) 0.0068(18)
C8 0.042(3) 0.038(2) 0.026(2) 0.004(2) 0.008(2) 0.0034(19)
N1 0.033(2) 0.033(2) 0.037(2) -0.0023(17) -0.0092(16) -0.0002(15)
N2 0.045(2) 0.0248(18) 0.0345(19) -0.0051(17) -0.0041(17) 0.0032(16)
N3 0.0280(19) 0.0280(18) 0.0251(17) -0.0007(15) 0.0021(14) 0.0036(14)
O1 0.055(3) 0.069(3) 0.0317(18) -0.0193(18) -0.0098(16) 0.001(2)
P1 0.0300(6) 0.0256(5) 0.0266(5) 0.0004(4) 0.0018(4) 0.0008(4)
Rh1 0.02477(18) 0.02511(19) 0.02351(17) -0.00104(13) -0.00143(12) 0.00084(12)
I1 0.03718(19) 0.03760(19) 0.0503(2) 0.01192(14) -0.01101(14) -0.01019(13)

loop_
_atom_type_symbol
_atom_type_description
_atom_type_scat_dispersion_real
_atom_type_scat_dispersion_imag
_atom_type_scat_source
C C 0.0033 0.0016 'International Tables Vol C Tables 4.2.6.8 and 6.1.1.4'
H H 0.0000 0.0000 'International Tables Vol C Tables 4.2.6.8 and 6.1.1.4'
N N 0.0061 0.0033 'International Tables Vol C Tables 4.2.6.8 and 6.1.1.4'
O O 0.0106 0.0060 'International Tables Vol C Tables 4.2.6.8 and 6.1.1.4'
P P 0.1023 0.0942 'International Tables Vol C Tables 4.2.6.8 and 6.1.1.4'
Rh Rh -1.1178 0.9187 'International Tables Vol C Tables 4.2.6.8 and 6.1.1.4'
I I -0.4742 1.8119 'International Tables Vol C Tables 4.2.6.8 and 6.1.1.4'

loop_
_geom_angle_atom_site_label_1
_geom_angle_atom_site_label_2
_geom_angle_atom_site_label_3
_geom_angle
O1 C1 Rh1 178.8(5)
P1 C2 H2A 109.5
P1 C2 H2B 109.5
H2A C2 H2B 109.5
P1 C2 H2C 109.5
H2A C2 H2C 109.5
H2B C2 H2C 109.5
N2 C3 P1 110.8(3)
N2 C3 H3A 109.5
P1 C3 H3A 109.5
N2 C3 H3B 109.5
P1 C3 H3B 109.5
H3A C3 H3B 108.1
N1 C4 P1 110.2(3)
N1 C4 H4A 109.6
P1 C4 H4A 109.6
N1 C4 H4B 109.6
P1 C4 H4B 109.6
H4A C4 H4B 108.1
N2 C5 N1 112.7(3)
N2 C5 H5A 109.0
N1 C5 H5A 109.0
N2 C5 H5B 109.0
N1 C5 H5B 109.0
H5A C5 H5B 107.8
N2 C6 N3 115.0(3)
N2 C6 H6A 108.5
N3 C6 H6A 108.5
N2 C6 H6B 108.5
N3 C6 H6B 108.5
H6A C6 H6B 107.5
N1 C7 N3 115.3(3)
N1 C7 H7A 108.4
N3 C7 H7A 108.4
N1 C7 H7B 108.4
N3 C7 H7B 108.4
H7A C7 H7B 107.5
N3 C8 H8A 109.5
N3 C8 H8B 109.5
H8A C8 H8B 109.5
N3 C8 H8C 109.5
H8A C8 H8C 109.5
H8B C8 H8C 109.5
C7 N1 C4 115.9(3)
C7 N1 C5 109.6(4)
C4 N1 C5 111.3(4)
C6 N2 C5 109.5(3)
C6 N2 C3 115.6(4)
C5 N2 C3 110.7(4)
C8 N3 C7 106.5(3)
C8 N3 C6 105.9(3)
C7 N3 C6 108.6(3)
C8 N3 Rh1 113.1(3)
C7 N3 Rh1 111.4(2)
C6 N3 Rh1 111.0(2)
C2 P1 C3 105.1(2)
C2 P1 C4 107.4(2)
C3 P1 C4 99.0(2)
C2 P1 Rh1 124.18(19)
C3 P1 Rh1 109.02(16)
C4 P1 Rh1 109.16(15)
C1 Rh1 P1 90.61(15)
C1 Rh1 N3 174.41(18)
P1 Rh1 N3 84.01(10)
C1 Rh1 I1 86.75(15)
P1 Rh1 I1 176.92(3)
N3 Rh1 I1 98.66(9)

loop_
_geom_bond_atom_site_label_1
_geom_bond_atom_site_label_2
_geom_bond_distance
C1 O1 1.138(5)
C1 Rh1 1.803(5)
C2 P1 1.809(5)
C2 H2A 0.9800
C2 H2B 0.9800
C2 H2C 0.9800
C3 N2 1.466(6)
C3 P1 1.840(5)
C3 H3A 0.9900
C3 H3B 0.9900
C4 N1 1.461(6)
C4 P1 1.844(4)
C4 H4A 0.9900
C4 H4B 0.9900
C5 N2 1.461(6)
C5 N1 1.468(6)
C5 H5A 0.9900
C5 H5B 0.9900
C6 N2 1.456(6)
C6 N3 1.521(5)
C6 H6A 0.9900
C6 H6B 0.9900
C7 N1 1.444(6)
C7 N3 1.510(5)
C7 H7A 0.9900
C7 H7B 0.9900
C8 N3 1.481(5)
C8 H8A 0.9800
C8 H8B 0.9800
C8 H8C 0.9800
N3 Rh1 2.219(3)
P1 Rh1 2.2059(12)
Rh1 I1 2.7106(5)
